data_4511479
loop_
_publ_author_name
'Vergadou, Vassiliki'
'Pistolis, George'
'Michaelides, Adonis'
'Varvounis, George'
'Siskos, Michael'
'Boukos, Nikos'
'Skoulika, Stavroula'

_publ_contact_author 'Skoulika Stavroula'
_publ_section_title
;
 Self-Organization of Four Symmetric Tri-phenyl-benzene Derivatives
;
_journal_issue 11
_journal_name_full 'Crystal Growth & Design'
_journal_page_first 2486
_journal_paper_doi 10.1021/cg060183m
_journal_volume 6
_journal_year 2006
_chemical_formula_sum 'C24 H15 Cl3'
_chemical_formula_weight 409.71
_space_group_IT_number 19
_symmetry_cell_setting orthorhombic
_symmetry_space_group_name_Hall 'P 2ac 2ab'
_symmetry_space_group_name_H-M 'P 21 21 21'
_atom_sites_solution_hydrogens geom
_atom_sites_solution_primary direct
_atom_sites_solution_secondary difmap
_audit_creation_method SHELXL-97
_cell_angle_alpha 90.00
_cell_angle_beta 90.00
_cell_angle_gamma 90.00
_cell_formula_units_Z 12
_cell_length_a 14.4470(10)
_cell_length_b 18.8060(10)
_cell_length_c 21.5150(10)
_cell_measurement_reflns_used 25
_cell_measurement_temperature 293(2)
_cell_measurement_theta_max 13.4
_cell_measurement_theta_min 9.1
_cell_volume 5845.4(6)
_computing_cell_refinement XSCANS
_computing_data_collection XSCANS
_computing_data_reduction XSCANS
_computing_structure_refinement 'SHELXL-97 (Sheldrick, 1997)'
_computing_structure_solution 'SHELXS-97 (Sheldrick, 1990)'
_diffrn_ambient_temperature 293(2)
_diffrn_measured_fraction_theta_full 0.783
_diffrn_measured_fraction_theta_max 0.783
_diffrn_measurement_device_type P4
_diffrn_measurement_method scintillation
_diffrn_radiation_monochromator graphite
_diffrn_radiation_source 'fine-focus sealed tube'
_diffrn_radiation_type CuK\a
_diffrn_radiation_wavelength 1.54178
_diffrn_reflns_av_R_equivalents 0.0628
_diffrn_reflns_av_sigmaI/netI 0.0634
_diffrn_reflns_limit_h_max 14
_diffrn_reflns_limit_h_min -1
_diffrn_reflns_limit_k_max 22
_diffrn_reflns_limit_k_min 0
_diffrn_reflns_limit_l_max 25
_diffrn_reflns_limit_l_min 0
_diffrn_reflns_number 4691
_diffrn_reflns_theta_full 64.99
_diffrn_reflns_theta_max 64.99
_diffrn_reflns_theta_min 3.12
_diffrn_standards_decay_% none
_diffrn_standards_interval_count 99
_diffrn_standards_number 2
_exptl_absorpt_coefficient_mu 4.288
_exptl_absorpt_correction_T_max 0.354
_exptl_absorpt_correction_T_min 0.016
_exptl_absorpt_correction_type empirical
_exptl_crystal_colour white
_exptl_crystal_density_diffrn 1.397
_exptl_crystal_density_method 'not measured'
_exptl_crystal_description prismatic
_exptl_crystal_F_000 2520
_exptl_crystal_size_max 0.19
_exptl_crystal_size_mid 0.12
_exptl_crystal_size_min 0.10
_refine_diff_density_max 0.226
_refine_diff_density_min -0.293
_refine_diff_density_rms 0.054
_refine_ls_abs_structure_details 'Flack H D (1983), Acta Cryst. A39, 876-881'
_refine_ls_abs_structure_Flack 0.33(5)
_refine_ls_extinction_method none
_refine_ls_goodness_of_fit_ref 1.086
_refine_ls_hydrogen_treatment mixed
_refine_ls_matrix_type fullcycle
_refine_ls_number_parameters 730
_refine_ls_number_reflns 4651
_refine_ls_number_restraints 0
_refine_ls_restrained_S_all 1.086
_refine_ls_R_factor_all 0.1053
_refine_ls_R_factor_gt 0.0749
_refine_ls_shift/su_max 0.050
_refine_ls_shift/su_mean 0.008
_refine_ls_structure_factor_coef Fsqd
_refine_ls_weighting_details 'w=1/[\s^2^(Fo^2^)+(0.1055P)^2^+4.4854P] where P=(Fo^2^+2Fc^2^)/3'
_refine_ls_weighting_scheme calc
_refine_ls_wR_factor_gt 0.2001
_refine_ls_wR_factor_ref 0.2491
_reflns_number_gt 2839
_reflns_number_total 4651
_reflns_threshold_expression >2sigma(I)
_cod_data_source_file cg060183msi20060403_061958.cif
_cod_data_source_block
;
;
_cod_depositor_comments
;
The following automatic conversions were performed:

'_symmetry_cell_setting' tag value 'Orthorombic' was replaced with
'orthorhombic' value as specified in the replacement file
'/home/robertas/cod-tools/perl-scripts/inputs/replacement_values.lst'.

Automatic conversion script
Id: cif_fix_values 3143 2015-03-26 13:38:13Z robertas 

The following automatic conversions were performed:

'_refine_ls_weighting_scheme' value 'calc
w=1/[\s^2^(Fo^2^)+(0.1055P)^2^+4.4854P] where P=(Fo^2^+2Fc^2^)/3' was
changed to 'calc'. New tag '_refine_ls_weighting_details' was
created. The value of the new tag was set to
'w=1/[\s^2^(Fo^2^)+(0.1055P)^2^+4.4854P] where P=(Fo^2^+2Fc^2^)/3'.

Automatic conversion script
Id: cif_fix_values 3143 2015-03-26 13:38:13Z robertas 
;
_cod_original_sg_symbol_H-M P2(1)2(1)2(1)
_cod_database_code 4511479

loop_
_symmetry_equiv_pos_as_xyz
'x, y, z'
'-x+1/2, -y, z+1/2'
'-x, y+1/2, -z+1/2'
'x+1/2, -y+1/2, -z'

loop_
_atom_site_label
_atom_site_type_symbol
_atom_site_fract_x
_atom_site_fract_y
_atom_site_fract_z
_atom_site_U_iso_or_equiv
_atom_site_adp_type
_atom_site_occupancy
_atom_site_calc_flag
_atom_site_refinement_flags
Cl1A Cl 0.1349(3) 0.53724(19) 0.25747(18) 0.1015(11) Uani 1 d .
Cl2A Cl -0.3867(4) 0.1067(2) -0.03911(17) 0.1276(16) Uani 1 d .
Cl3A Cl -0.3220(3) 0.0802(2) 0.56443(16) 0.1162(15) Uani 1 d .
C1A C -0.1398(9) 0.2973(6) 0.2582(5) 0.067(3) Uani 1 d .
C2A C -0.1629(10) 0.2652(6) 0.3148(5) 0.078(4) Uani 1 d .
H2A H -0.1347 0.2804 0.3514 0.093 Uiso 1 calc R
C3A C -0.2286(10) 0.2102(6) 0.3165(6) 0.072(3) Uani 1 d .
C4A C -0.2665(9) 0.1854(6) 0.2616(5) 0.072(3) Uani 1 d .
H4A H -0.3076 0.1474 0.2624 0.087 Uiso 1 calc R
C5A C -0.2441(10) 0.2166(6) 0.2058(5) 0.068(3) Uani 1 d .
C6A C -0.1810(10) 0.2730(7) 0.2046(6) 0.079(4) Uani 1 d .
H6A H -0.1667 0.2946 0.1669 0.095 Uiso 1 calc R
C7A C 0.0545(9) 0.4681(6) 0.2576(6) 0.078(3) Uani 1 d .
C8A C 0.0078(10) 0.4552(7) 0.3106(7) 0.086(4) Uani 1 d .
H8A H 0.0182 0.4821 0.3462 0.103 Uiso 1 calc R
C9A C -0.0585(10) 0.3986(7) 0.3102(6) 0.082(4) Uani 1 d .
H9A H -0.0931 0.3895 0.3458 0.099 Uiso 1 calc R
C10A C -0.0721(9) 0.3572(7) 0.2579(6) 0.075(3) Uani 1 d .
C11A C -0.0206(10) 0.3734(7) 0.2052(6) 0.080(4) Uani 1 d .
H11A H -0.0293 0.3465 0.1693 0.096 Uiso 1 calc R
C12A C 0.0427(11) 0.4278(7) 0.2044(6) 0.083(4) Uani 1 d .
H12A H 0.0770 0.4374 0.1688 0.100 Uiso 1 calc R
C13A C -0.3495(11) 0.1396(8) 0.0302(6) 0.091(4) Uani 1 d .
C14A C -0.3311(11) 0.2101(7) 0.0391(6) 0.095(4) Uani 1 d .
H14A H -0.3398 0.2421 0.0066 0.114 Uiso 1 calc R
C15A C -0.2999(10) 0.2345(8) 0.0956(6) 0.091(4) Uani 1 d .
H15A H -0.2892 0.2829 0.1005 0.109 Uiso 1 calc R
C16A C -0.2835(9) 0.1893(6) 0.1458(5) 0.070(3) Uani 1 d .
C17A C -0.3037(10) 0.1171(6) 0.1371(6) 0.083(4) Uani 1 d .
H17A H -0.2958 0.0852 0.1697 0.099 Uiso 1 calc R
C18A C -0.3352(10) 0.0933(7) 0.0804(7) 0.094(4) Uani 1 d .
H18A H -0.3473 0.0451 0.0752 0.112 Uiso 1 calc R
C19A C -0.2927(10) 0.1176(8) 0.4931(6) 0.088(4) Uani 1 d .
C20A C -0.2815(12) 0.1917(8) 0.4876(7) 0.102(5) Uani 1 d .
H20A H -0.2876 0.2215 0.5219 0.122 Uiso 1 calc R
C21A C -0.2612(11) 0.2185(7) 0.4297(6) 0.090(4) Uani 1 d .
H21A H -0.2533 0.2673 0.4257 0.109 Uiso 1 calc R
C22A C -0.2520(10) 0.1776(6) 0.3783(5) 0.073(3) Uani 1 d .
C23A C -0.2642(11) 0.1040(6) 0.3847(6) 0.091(4) Uani 1 d .
H23A H -0.2597 0.0747 0.3500 0.110 Uiso 1 calc R
C24A C -0.2829(10) 0.0747(7) 0.4427(6) 0.090(4) Uani 1 d .
H24A H -0.2888 0.0257 0.4470 0.108 Uiso 1 calc R
Cl1C Cl -0.2058(3) 0.5433(2) 0.2565(2) 0.1099(13) Uani 1 d .
Cl2C Cl -0.6549(3) 0.0852(2) -0.06166(16) 0.1136(14) Uani 1 d .
Cl3C Cl -0.6927(4) 0.0711(3) 0.53766(18) 0.1324(17) Uani 1 d .
C1C C -0.4668(9) 0.2931(6) 0.2471(6) 0.072(3) Uani 1 d .
C2C C -0.4974(10) 0.2669(6) 0.1919(6) 0.077(4) Uani 1 d .
H2C H -0.4784 0.2890 0.1554 0.092 Uiso 1 calc R
C3C C -0.5559(10) 0.2082(6) 0.1880(6) 0.076(3) Uani 1 d .
C4C C -0.5875(8) 0.1769(6) 0.2427(6) 0.075(3) Uani 1 d .
H4C H -0.6290 0.1392 0.2405 0.090 Uiso 1 calc R
C5C C -0.5579(10) 0.2014(6) 0.3008(6) 0.076(4) Uani 1 d .
C6C C -0.4964(9) 0.2584(6) 0.3006(5) 0.076(4) Uani 1 d .
H6C H -0.4736 0.2743 0.3386 0.091 Uiso 1 calc R
C7C C -0.2806(9) 0.4719(6) 0.2537(6) 0.073(3) Uani 1 d .
C8C C -0.3201(12) 0.4506(8) 0.1987(6) 0.098(5) Uani 1 d .
H8C H -0.3061 0.4747 0.1621 0.117 Uiso 1 calc R
C9C C -0.3797(13) 0.3945(8) 0.1973(6) 0.099(5) Uani 1 d .
H9C H -0.4067 0.3821 0.1596 0.119 Uiso 1 calc R
C10C C -0.4019(8) 0.3552(6) 0.2493(5) 0.071(3) Uani 1 d .
C11C C -0.3616(11) 0.3788(7) 0.3054(6) 0.089(4) Uani 1 d .
H11C H -0.3745 0.3542 0.3419 0.107 Uiso 1 calc R
C12C C -0.3027(11) 0.4382(7) 0.3080(7) 0.094(4) Uani 1 d .
H12C H -0.2792 0.4541 0.3457 0.113 Uiso 1 calc R
C13C C -0.6291(10) 0.1201(7) 0.0100(6) 0.083(4) Uani 1 d .
C14C C -0.6141(10) 0.0762(7) 0.0598(6) 0.085(4) Uani 1 d .
H14C H -0.6184 0.0272 0.0549 0.102 Uiso 1 calc R
C15C C -0.5928(9) 0.1046(7) 0.1174(6) 0.083(4) Uani 1 d .
H15C H -0.5849 0.0741 0.1511 0.100 Uiso 1 calc R
C16C C -0.5828(10) 0.1773(7) 0.1262(6) 0.079(4) Uani 1 d .
C17C C -0.5969(12) 0.2209(8) 0.0737(6) 0.100(5) Uani 1 d .
H17C H -0.5911 0.2699 0.0776 0.120 Uiso 1 calc R
C18C C -0.6192(12) 0.1921(8) 0.0166(6) 0.100(5) Uani 1 d .
H18C H -0.6275 0.2218 -0.0175 0.120 Uiso 1 calc R
C19C C -0.6536(13) 0.1078(7) 0.4682(6) 0.096(5) Uani 1 d .
C20C C -0.5606(12) 0.1195(7) 0.4598(6) 0.098(4) Uani 1 d .
H20C H -0.5185 0.1059 0.4903 0.117 Uiso 1 calc R
C21C C -0.5299(11) 0.1518(7) 0.4056(6) 0.090(4) Uani 1 d .
H21C H -0.4676 0.1627 0.4008 0.108 Uiso 1 calc R
C22C C -0.5922(11) 0.1678(7) 0.3585(6) 0.082(4) Uani 1 d .
C23C C -0.6849(10) 0.1531(7) 0.3663(7) 0.090(4) Uani 1 d .
H23C H -0.7270 0.1642 0.3350 0.107 Uiso 1 calc R
C24C C -0.7156(12) 0.1216(8) 0.4213(6) 0.100(5) Uani 1 d .
H24C H -0.7777 0.1099 0.4262 0.120 Uiso 1 calc R
Cl1B Cl 0.4581(3) 0.53402(18) 0.23691(19) 0.1009(11) Uani 1 d .
Cl2B Cl -0.0186(4) 0.0642(3) -0.05031(18) 0.1386(18) Uani 1 d .
Cl3B Cl -0.0476(4) 0.1054(3) 0.54763(18) 0.1375(18) Uani 1 d .
C1B C 0.1931(9) 0.2868(7) 0.2411(6) 0.076(3) Uani 1 d .
C2B C 0.1676(9) 0.2518(7) 0.1886(5) 0.072(3) Uani 1 d .
H2B H 0.1961 0.2636 0.1512 0.086 Uiso 1 calc R
C3B C 0.1010(11) 0.1997(6) 0.1889(5) 0.078(4) Uani 1 d .
C4B C 0.0596(9) 0.1794(6) 0.2447(5) 0.073(3) Uani 1 d .
H4B H 0.0145 0.1441 0.2445 0.087 Uiso 1 calc R
C5B C 0.0848(10) 0.2115(6) 0.3014(6) 0.073(3) Uani 1 d .
C6B C 0.1518(9) 0.2658(6) 0.2988(5) 0.069(3) Uani 1 d .
H6B H 0.1697 0.2884 0.3353 0.083 Uiso 1 calc R
C7B C 0.3839(10) 0.4601(6) 0.2376(6) 0.075(3) Uani 1 d .
C8B C 0.3427(10) 0.4373(7) 0.1851(6) 0.084(4) Uani 1 d .
H8B H 0.3555 0.4593 0.1473 0.101 Uiso 1 calc R
C9B C 0.2810(11) 0.3808(7) 0.1876(5) 0.081(4) Uani 1 d .
H9B H 0.2509 0.3664 0.1515 0.097 Uiso 1 calc R
C10B C 0.2635(9) 0.3461(6) 0.2421(5) 0.068(3) Uani 1 d .
C11B C 0.3092(10) 0.3686(6) 0.2936(6) 0.079(4) Uani 1 d .
H11B H 0.3004 0.3445 0.3308 0.095 Uiso 1 calc R
C12B C 0.3695(11) 0.4276(6) 0.2922(6) 0.087(4) Uani 1 d .
H12B H 0.3985 0.4435 0.3282 0.104 Uiso 1 calc R
C13B C 0.0150(12) 0.1020(8) 0.0196(6) 0.089(4) Uani 1 d .
C14B C -0.0503(12) 0.1211(7) 0.0618(7) 0.101(4) Uani 1 d .
H14B H -0.1128 0.1141 0.0533 0.121 Uiso 1 calc R
C15B C -0.0227(10) 0.1512(7) 0.1180(6) 0.085(4) Uani 1 d .
H15B H -0.0674 0.1629 0.1474 0.102 Uiso 1 calc R
C16B C 0.0699(11) 0.1643(7) 0.1313(6) 0.080(4) Uani 1 d .
C17B C 0.1341(11) 0.1429(7) 0.0869(5) 0.090(4) Uani 1 d .
H17B H 0.1967 0.1500 0.0946 0.108 Uiso 1 calc R
C18B C 0.1075(11) 0.1115(7) 0.0318(6) 0.089(4) Uani 1 d .
H18B H 0.1519 0.0969 0.0032 0.107 Uiso 1 calc R
C19B C -0.0120(11) 0.1366(8) 0.4736(6) 0.095(4) Uani 1 d .
C20B C 0.0030(11) 0.2095(8) 0.4675(7) 0.099(5) Uani 1 d .
H20B H -0.0073 0.2411 0.5001 0.119 Uiso 1 calc R
C21B C 0.0340(11) 0.2317(7) 0.4105(6) 0.092(4) Uani 1 d .
H21B H 0.0457 0.2799 0.4051 0.110 Uiso 1 calc R
C22B C 0.0489(11) 0.1864(7) 0.3602(5) 0.080(4) Uani 1 d .
C23B C 0.0299(10) 0.1150(6) 0.3713(5) 0.080(4) Uani 1 d .
H23B H 0.0384 0.0831 0.3388 0.096 Uiso 1 calc R
C24B C -0.0006(11) 0.0890(8) 0.4269(6) 0.100(5) Uani 1 d .
H24B H -0.0129 0.0409 0.4325 0.120 Uiso 1 calc R

loop_
_atom_site_aniso_label
_atom_site_aniso_U_11
_atom_site_aniso_U_22
_atom_site_aniso_U_33
_atom_site_aniso_U_23
_atom_site_aniso_U_13
_atom_site_aniso_U_12
Cl1A 0.082(2) 0.093(2) 0.130(3) -0.010(2) 0.007(3) -0.0124(19)
Cl2A 0.139(4) 0.152(4) 0.091(2) -0.020(2) -0.010(3) -0.033(3)
Cl3A 0.139(4) 0.128(3) 0.082(2) 0.014(2) 0.013(2) -0.011(3)
C1A 0.073(8) 0.062(6) 0.066(6) 0.005(5) 0.007(7) -0.004(6)
C2A 0.088(10) 0.077(7) 0.069(6) -0.008(6) -0.014(7) -0.006(7)
C3A 0.062(8) 0.072(6) 0.082(7) 0.002(6) 0.000(7) 0.006(7)
C4A 0.068(8) 0.066(6) 0.083(7) -0.018(6) 0.006(7) -0.002(6)
C5A 0.060(8) 0.073(6) 0.071(7) -0.001(5) 0.013(6) -0.001(6)
C6A 0.078(10) 0.086(8) 0.074(7) 0.003(6) -0.001(7) 0.008(7)
C7A 0.055(8) 0.075(7) 0.103(9) 0.007(7) 0.012(8) -0.007(6)
C8A 0.076(10) 0.080(7) 0.101(9) -0.015(7) -0.006(8) -0.018(7)
C9A 0.077(10) 0.089(8) 0.082(7) -0.010(7) 0.010(7) -0.020(8)
C10A 0.070(8) 0.076(7) 0.077(7) 0.003(6) 0.002(7) 0.007(6)
C11A 0.077(10) 0.086(8) 0.077(7) -0.004(7) 0.005(8) 0.005(8)
C12A 0.080(10) 0.088(8) 0.082(7) -0.006(7) 0.009(8) -0.007(8)
C13A 0.082(11) 0.099(9) 0.093(9) -0.004(8) 0.011(8) -0.012(9)
C14A 0.113(12) 0.099(9) 0.072(7) 0.002(7) -0.007(8) 0.000(10)
C15A 0.081(10) 0.099(9) 0.091(9) 0.005(7) 0.008(8) -0.004(8)
C16A 0.061(8) 0.083(7) 0.066(6) 0.000(5) -0.001(6) -0.010(7)
C17A 0.088(10) 0.073(7) 0.087(8) -0.002(6) -0.008(8) -0.009(7)
C18A 0.084(10) 0.091(9) 0.106(10) 0.005(8) -0.017(8) -0.020(9)
C19A 0.079(10) 0.112(10) 0.073(7) -0.004(8) 0.000(7) -0.013(9)
C20A 0.102(12) 0.094(9) 0.110(11) -0.022(8) 0.009(10) -0.012(9)
C21A 0.104(12) 0.074(7) 0.094(9) 0.003(7) 0.016(9) -0.003(8)
C22A 0.069(9) 0.086(8) 0.064(6) -0.013(6) -0.005(6) 0.001(7)
C23A 0.119(12) 0.071(7) 0.084(8) -0.014(6) 0.008(9) -0.019(8)
C24A 0.088(11) 0.080(7) 0.103(9) -0.004(7) 0.004(9) -0.005(8)
Cl1C 0.085(3) 0.091(2) 0.153(3) 0.011(2) -0.015(3) -0.012(2)
Cl2C 0.129(4) 0.126(3) 0.086(2) -0.012(2) -0.012(2) -0.008(3)
Cl3C 0.164(5) 0.145(3) 0.088(2) 0.014(2) 0.010(3) -0.043(3)
C1C 0.054(7) 0.070(6) 0.091(8) 0.011(6) 0.008(8) 0.009(6)
C2C 0.076(10) 0.069(6) 0.085(8) -0.003(6) -0.011(7) -0.001(7)
C3C 0.073(9) 0.072(7) 0.082(7) 0.010(6) -0.010(7) 0.002(7)
C4C 0.054(8) 0.070(7) 0.101(9) -0.008(6) 0.013(8) 0.007(6)
C5C 0.071(10) 0.077(7) 0.081(8) -0.005(6) 0.004(7) -0.006(7)
C6C 0.071(9) 0.084(7) 0.072(7) -0.017(6) -0.008(7) 0.008(7)
C7C 0.055(7) 0.068(6) 0.097(9) 0.009(6) 0.003(8) 0.004(6)
C8C 0.104(13) 0.108(10) 0.082(8) 0.006(8) 0.000(9) -0.016(10)
C9C 0.110(13) 0.106(10) 0.081(8) -0.017(8) -0.003(9) -0.013(10)
C10C 0.059(8) 0.069(7) 0.084(8) 0.006(6) 0.006(7) 0.003(6)
C11C 0.089(11) 0.090(8) 0.088(8) 0.021(7) -0.009(8) -0.010(8)
C12C 0.093(11) 0.085(8) 0.104(9) 0.016(7) -0.036(9) -0.022(8)
C13C 0.087(11) 0.084(8) 0.077(7) -0.007(7) -0.005(8) 0.004(8)
C14C 0.082(10) 0.083(7) 0.091(8) -0.001(7) 0.009(8) 0.000(8)
C15C 0.070(9) 0.098(9) 0.082(8) -0.001(7) -0.003(7) -0.002(8)
C16C 0.064(9) 0.090(8) 0.084(8) -0.001(7) -0.003(7) -0.006(7)
C17C 0.117(13) 0.091(9) 0.093(9) 0.011(8) -0.013(9) -0.004(9)
C18C 0.114(13) 0.109(10) 0.079(8) 0.008(7) -0.011(9) 0.014(10)
C19C 0.119(14) 0.083(8) 0.086(8) -0.001(7) 0.020(9) -0.031(9)
C20C 0.117(14) 0.094(9) 0.083(8) 0.007(7) -0.020(9) -0.010(10)
C21C 0.096(11) 0.086(8) 0.087(8) 0.004(7) -0.019(9) 0.002(8)
C22C 0.092(11) 0.083(8) 0.071(7) -0.018(6) -0.004(7) 0.002(8)
C23C 0.077(11) 0.091(9) 0.100(9) 0.011(7) -0.007(8) -0.013(8)
C24C 0.093(12) 0.112(11) 0.096(9) 0.009(9) -0.013(9) -0.003(9)
Cl1B 0.087(3) 0.087(2) 0.129(3) 0.005(2) 0.003(3) -0.0130(19)
Cl2B 0.167(5) 0.148(4) 0.101(3) -0.021(3) -0.015(3) -0.035(4)
Cl3B 0.159(5) 0.155(4) 0.098(2) 0.021(3) 0.014(3) -0.035(4)
C1B 0.078(9) 0.074(7) 0.077(7) 0.002(6) -0.015(8) -0.006(6)
C2B 0.051(8) 0.091(8) 0.073(7) 0.007(6) -0.002(6) -0.004(7)
C3B 0.084(10) 0.081(7) 0.070(7) -0.007(6) -0.002(7) 0.001(8)
C4B 0.066(8) 0.068(6) 0.084(8) -0.011(6) 0.002(7) -0.003(6)
C5B 0.067(9) 0.072(6) 0.079(7) 0.002(6) -0.002(7) 0.001(7)
C6B 0.061(8) 0.071(6) 0.076(7) 0.000(6) -0.007(7) -0.005(6)
C7B 0.084(9) 0.062(6) 0.081(7) -0.001(6) 0.015(8) -0.005(6)
C8B 0.089(10) 0.081(7) 0.083(8) 0.016(6) 0.003(8) -0.007(8)
C9B 0.086(10) 0.089(8) 0.068(7) -0.014(6) -0.003(7) -0.001(8)
C10B 0.072(8) 0.064(6) 0.068(6) 0.000(5) -0.003(7) -0.003(6)
C11B 0.087(10) 0.073(6) 0.077(7) 0.008(6) -0.013(7) -0.009(7)
C12B 0.092(11) 0.080(7) 0.088(8) -0.011(7) -0.012(8) -0.015(8)
C13B 0.082(11) 0.096(9) 0.090(9) 0.003(7) -0.018(8) -0.006(9)
C14B 0.098(12) 0.089(9) 0.116(11) 0.012(9) -0.010(10) -0.007(9)
C15B 0.073(10) 0.089(8) 0.092(8) -0.009(7) 0.001(8) 0.004(7)
C16B 0.080(10) 0.073(7) 0.086(8) -0.010(6) 0.009(8) 0.004(7)
C17B 0.087(10) 0.099(9) 0.083(8) -0.025(7) -0.007(8) -0.008(8)
C18B 0.091(11) 0.083(8) 0.094(8) -0.018(7) 0.005(8) 0.001(8)
C19B 0.094(12) 0.105(10) 0.087(9) 0.010(8) -0.004(8) -0.004(9)
C20B 0.086(12) 0.103(10) 0.108(10) -0.004(9) 0.006(9) -0.015(9)
C21B 0.109(12) 0.080(7) 0.086(8) 0.003(7) 0.019(9) -0.008(8)
C22B 0.082(11) 0.083(8) 0.076(7) -0.004(6) 0.000(7) 0.005(7)
C23B 0.097(10) 0.071(7) 0.073(7) -0.002(6) -0.008(8) -0.007(7)
C24B 0.118(14) 0.091(9) 0.091(9) 0.012(8) -0.005(9) -0.015(10)

loop_
_atom_type_symbol
_atom_type_description
_atom_type_scat_dispersion_real
_atom_type_scat_dispersion_imag
_atom_type_scat_source
C C 0.0181 0.0091 'International Tables Vol C Tables 4.2.6.8 and 6.1.1.4'
H H 0.0000 0.0000 'International Tables Vol C Tables 4.2.6.8 and 6.1.1.4'
Cl Cl 0.3639 0.7018 'International Tables Vol C Tables 4.2.6.8 and 6.1.1.4'

loop_
_geom_angle_atom_site_label_1
_geom_angle_atom_site_label_2
_geom_angle_atom_site_label_3
_geom_angle
C6A C1A C2A 119.0(11)
C6A C1A C10A 122.0(10)
C2A C1A C10A 119.1(10)
C1A C2A C3A 120.0(11)
C1A C2A H2A 120.0
C3A C2A H2A 120.0
C4A C3A C2A 119.6(11)
C4A C3A C22A 122.0(11)
C2A C3A C22A 118.4(11)
C5A C4A C3A 120.6(11)
C5A C4A H4A 119.7
C3A C4A H4A 119.7
C4A C5A C6A 119.6(12)
C4A C5A C16A 121.0(11)
C6A C5A C16A 119.3(11)
C1A C6A C5A 121.1(11)
C1A C6A H6A 119.4
C5A C6A H6A 119.4
C8A C7A C12A 122.7(12)
C8A C7A Cl1A 118.0(10)
C12A C7A Cl1A 119.3(10)
C7A C8A C9A 117.6(12)
C7A C8A H8A 121.2
C9A C8A H8A 121.2
C10A C9A C8A 121.2(12)
C10A C9A H9A 119.4
C8A C9A H9A 119.4
C9A C10A C11A 117.7(12)
C9A C10A C1A 121.0(11)
C11A C10A C1A 121.4(11)
C12A C11A C10A 122.0(12)
C12A C11A H11A 119.0
C10A C11A H11A 119.0
C11A C12A C7A 118.7(12)
C11A C12A H12A 120.7
C7A C12A H12A 120.7
C14A C13A C18A 117.7(13)
C14A C13A Cl2A 122.5(12)
C18A C13A Cl2A 119.8(11)
C13A C14A C15A 120.7(13)
C13A C14A H14A 119.6
C15A C14A H14A 119.6
C14A C15A C16A 122.5(13)
C14A C15A H15A 118.7
C16A C15A H15A 118.7
C15A C16A C17A 116.9(11)
C15A C16A C5A 121.5(11)
C17A C16A C5A 121.6(11)
C18A C17A C16A 120.1(12)
C18A C17A H17A 119.9
C16A C17A H17A 119.9
C17A C18A C13A 122.0(12)
C17A C18A H18A 119.0
C13A C18A H18A 119.0
C24A C19A C20A 120.6(13)
C24A C19A Cl3A 119.2(11)
C20A C19A Cl3A 120.2(11)
C21A C20A C19A 117.6(13)
C21A C20A H20A 121.2
C19A C20A H20A 121.2
C22A C21A C20A 123.6(12)
C22A C21A H21A 118.2
C20A C21A H21A 118.2
C21A C22A C23A 117.9(12)
C21A C22A C3A 120.9(11)
C23A C22A C3A 121.2(11)
C24A C23A C22A 120.2(11)
C24A C23A H23A 119.9
C22A C23A H23A 119.9
C19A C24A C23A 120.1(12)
C19A C24A H24A 120.0
C23A C24A H24A 120.0
C2C C1C C6C 117.0(12)
C2C C1C C10C 120.9(11)
C6C C1C C10C 122.1(11)
C1C C2C C3C 122.6(12)
C1C C2C H2C 118.7
C3C C2C H2C 118.7
C4C C3C C2C 118.8(12)
C4C C3C C16C 120.0(11)
C2C C3C C16C 121.2(11)
C3C C4C C5C 121.1(12)
C3C C4C H4C 119.5
C5C C4C H4C 119.5
C6C C5C C4C 116.5(12)
C6C C5C C22C 123.1(12)
C4C C5C C22C 120.5(11)
C5C C6C C1C 124.0(12)
C5C C6C H6C 118.0
C1C C6C H6C 118.0
C12C C7C C8C 120.2(12)
C12C C7C Cl1C 118.5(10)
C8C C7C Cl1C 121.2(10)
C9C C8C C7C 120.5(13)
C9C C8C H8C 119.7
C7C C8C H8C 119.7
C8C C9C C10C 123.0(13)
C8C C9C H9C 118.5
C10C C9C H9C 118.5
C9C C10C C11C 115.5(12)
C9C C10C C1C 122.6(12)
C11C C10C C1C 121.9(11)
C12C C11C C10C 122.2(12)
C12C C11C H11C 118.9
C10C C11C H11C 118.9
C7C C12C C11C 118.4(12)
C7C C12C H12C 120.8
C11C C12C H12C 120.8
C18C C13C C14C 119.9(12)
C18C C13C Cl2C 119.6(11)
C14C C13C Cl2C 120.4(10)
C13C C14C C15C 120.2(12)
C13C C14C H14C 119.9
C15C C14C H14C 119.9
C16C C15C C14C 121.6(13)
C16C C15C H15C 119.2
C14C C15C H15C 119.2
C15C C16C C17C 116.6(13)
C15C C16C C3C 121.9(12)
C17C C16C C3C 121.4(12)
C18C C17C C16C 121.2(13)
C18C C17C H17C 119.4
C16C C17C H17C 119.4
C13C C18C C17C 120.3(13)
C13C C18C H18C 119.9
C17C C18C H18C 119.9
C20C C19C C24C 120.7(14)
C20C C19C Cl3C 119.6(14)
C24C C19C Cl3C 119.6(14)
C19C C20C C21C 119.5(14)
C19C C20C H20C 120.2
C21C C20C H20C 120.2
C22C C21C C20C 120.1(15)
C22C C21C H21C 119.9
C20C C21C H21C 119.9
C23C C22C C21C 119.8(14)
C23C C22C C5C 120.9(13)
C21C C22C C5C 119.2(14)
C22C C23C C24C 119.8(14)
C22C C23C H23C 120.1
C24C C23C H23C 120.1
C19C C24C C23C 119.8(15)
C19C C24C H24C 120.1
C23C C24C H24C 120.1
C2B C1B C6B 118.3(11)
C2B C1B C10B 123.5(11)
C6B C1B C10B 118.3(10)
C1B C2B C3B 122.1(12)
C1B C2B H2B 118.9
C3B C2B H2B 118.9
C2B C3B C4B 120.0(11)
C2B C3B C16B 122.1(12)
C4B C3B C16B 118.0(12)
C3B C4B C5B 121.1(11)
C3B C4B H4B 119.4
C5B C4B H4B 119.4
C4B C5B C6B 117.0(11)
C4B C5B C22B 121.6(11)
C6B C5B C22B 121.3(11)
C5B C6B C1B 121.5(11)
C5B C6B H6B 119.3
C1B C6B H6B 119.3
C8B C7B C12B 121.4(11)
C8B C7B Cl1B 121.0(10)
C12B C7B Cl1B 117.6(10)
C7B C8B C9B 119.7(11)
C7B C8B H8B 120.2
C9B C8B H8B 120.1
C10B C9B C8B 121.2(12)
C10B C9B H9B 119.4
C8B C9B H9B 119.4
C11B C10B C9B 117.4(11)
C11B C10B C1B 124.7(10)
C9B C10B C1B 117.8(11)
C10B C11B C12B 122.0(11)
C10B C11B H11B 119.0
C12B C11B H11B 119.0
C7B C12B C11B 118.2(12)
C7B C12B H12B 120.9
C11B C12B H12B 120.9
C14B C13B C18B 120.9(14)
C14B C13B Cl2B 119.6(13)
C18B C13B Cl2B 119.4(12)
C13B C14B C15B 119.3(15)
C13B C14B H14B 120.4
C15B C14B H14B 120.4
C16B C15B C14B 121.7(14)
C16B C15B H15B 119.2
C14B C15B H15B 119.2
C15B C16B C17B 116.8(13)
C15B C16B C3B 123.0(13)
C17B C16B C3B 120.2(14)
C18B C17B C16B 121.9(14)
C18B C17B H17B 119.0
C16B C17B H17B 119.0
C13B C18B C17B 119.4(14)
C13B C18B H18B 120.3
C17B C18B H18B 120.3
C24B C19B C20B 124.1(15)
C24B C19B Cl3B 118.9(12)
C20B C19B Cl3B 117.0(13)
C21B C20B C19B 115.7(14)
C21B C20B H20B 122.1
C19B C20B H20B 122.1
C20B C21B C22B 124.0(13)
C20B C21B H21B 118.0
C22B C21B H21B 118.0
C23B C22B C21B 115.2(12)
C23B C22B C5B 122.4(11)
C21B C22B C5B 122.4(11)
C24B C23B C22B 124.1(12)
C24B C23B H23B 118.0
C22B C23B H23B 118.0
C19B C24B C23B 116.9(13)
C19B C24B H24B 121.6
C23B C24B H24B 121.5

loop_
_geom_bond_atom_site_label_1
_geom_bond_atom_site_label_2
_geom_bond_distance
Cl1A C7A 1.744(12)
Cl2A C13A 1.702(14)
Cl3A C19A 1.740(13)
C1A C6A 1.377(16)
C1A C2A 1.399(15)
C1A C10A 1.491(16)
C2A C3A 1.405(17)
C2A H2A 0.9300
C3A C4A 1.383(15)
C3A C22A 1.503(16)
C4A C5A 1.374(15)
C4A H4A 0.9300
C5A C6A 1.399(17)
C5A C16A 1.501(16)
C6A H6A 0.9300
C7A C8A 1.347(16)
C7A C12A 1.384(16)
C8A C9A 1.432(17)
C8A H8A 0.9300
C9A C10A 1.384(15)
C9A H9A 0.9300
C10A C11A 1.391(16)
C11A C12A 1.372(19)
C11A H11A 0.9300
C12A H12A 0.9300
C13A C14A 1.367(18)
C13A C18A 1.402(18)
C14A C15A 1.374(17)
C14A H14A 0.9300
C15A C16A 1.394(16)
C15A H15A 0.9300
C16A C17A 1.401(15)
C17A C18A 1.377(16)
C17A H17A 0.9300
C18A H18A 0.9300
C19A C24A 1.359(17)
C19A C20A 1.407(18)
C20A C21A 1.375(18)
C20A H20A 0.9300
C21A C22A 1.354(16)
C21A H21A 0.9300
C22A C23A 1.402(16)
C23A C24A 1.391(17)
C23A H23A 0.9300
C24A H24A 0.9300
Cl1C C7C 1.725(12)
Cl2C C13C 1.718(12)
Cl3C C19C 1.739(14)
C1C C2C 1.359(15)
C1C C6C 1.391(15)
C1C C10C 1.499(16)
C2C C3C 1.393(17)
C2C H2C 0.9300
C3C C4C 1.393(15)
C3C C16C 1.501(17)
C4C C5C 1.400(15)
C4C H4C 0.9300
C5C C6C 1.393(17)
C5C C22C 1.478(17)
C6C H6C 0.9300
C7C C12C 1.367(16)
C7C C8C 1.373(17)
C8C C9C 1.36(2)
C8C H8C 0.9300
C9C C10C 1.377(16)
C9C H9C 0.9300
C10C C11C 1.412(16)
C11C C12C 1.406(19)
C11C H11C 0.9300
C12C H12C 0.9300
C13C C18C 1.368(17)
C13C C14C 1.369(17)
C14C C15C 1.384(16)
C14C H14C 0.9300
C15C C16C 1.388(17)
C15C H15C 0.9300
C16C C17C 1.411(17)
C17C C18C 1.379(17)
C17C H17C 0.9300
C18C H18C 0.9300
C19C C20C 1.37(2)
C19C C24C 1.37(2)
C20C C21C 1.389(17)
C20C H20C 0.9300
C21C C22C 1.388(17)
C21C H21C 0.9300
C22C C23C 1.38(2)
C23C C24C 1.396(18)
C23C H23C 0.9300
C24C H24C 0.9300
Cl1B C7B 1.756(13)
Cl2B C13B 1.733(14)
Cl3B C19B 1.773(15)
C1B C2B 1.359(15)
C1B C6B 1.431(16)
C1B C10B 1.509(17)
C2B C3B 1.374(17)
C2B H2B 0.9300
C3B C4B 1.395(16)
C3B C16B 1.477(17)
C4B C5B 1.410(15)
C4B H4B 0.9300
C5B C6B 1.408(16)
C5B C22B 1.445(17)
C6B H6B 0.9300
C7B C8B 1.348(17)
C7B C12B 1.340(16)
C8B C9B 1.387(18)
C8B H8B 0.9300
C9B C10B 1.366(15)
C9B H9B 0.9300
C10B C11B 1.358(15)
C11B C12B 1.411(17)
C11B H11B 0.9300
C12B H12B 0.9300
C13B C14B 1.36(2)
C13B C18B 1.37(2)
C14B C15B 1.393(17)
C14B H14B 0.9300
C15B C16B 1.39(2)
C15B H15B 0.9300
C16B C17B 1.390(18)
C17B C18B 1.379(16)
C17B H17B 0.9300
C18B H18B 0.9300
C19B C24B 1.356(19)
C19B C20B 1.394(19)
C20B C21B 1.371(18)
C20B H20B 0.9300
C21B C22B 1.394(16)
C21B H21B 0.9300
C22B C23B 1.391(16)
C23B C24B 1.365(17)
C23B H23B 0.9300
C24B H24B 0.9300

loop_
_geom_torsion_atom_site_label_1
_geom_torsion_atom_site_label_2
_geom_torsion_atom_site_label_3
_geom_torsion_atom_site_label_4
_geom_torsion
C6A C1A C2A C3A -1.3(19)
C10A C1A C2A C3A 178.0(12)
C1A C2A C3A C4A 3.4(19)
C1A C2A C3A C22A -179.5(12)
C2A C3A C4A C5A -3.3(19)
C22A C3A C4A C5A 179.7(13)
C3A C4A C5A C6A 1.1(19)
C3A C4A C5A C16A 178.9(12)
C2A C1A C6A C5A -1.0(19)
C10A C1A C6A C5A 179.7(11)
C4A C5A C6A C1A 1(2)
C16A C5A C6A C1A -176.7(12)
C12A C7A C8A C9A -2(2)
Cl1A C7A C8A C9A 179.6(10)
C7A C8A C9A C10A 2(2)
C8A C9A C10A C11A -1.4(19)
C8A C9A C10A C1A 178.6(12)
C6A C1A C10A C9A 154.8(13)
C2A C1A C10A C9A -24.5(18)
C6A C1A C10A C11A -25.2(19)
C2A C1A C10A C11A 155.5(13)
C9A C10A C11A C12A 1(2)
C1A C10A C11A C12A -179.2(12)
C10A C11A C12A C7A -1(2)
C8A C7A C12A C11A 1(2)
Cl1A C7A C12A C11A 179.8(10)
C18A C13A C14A C15A 0(2)
Cl2A C13A C14A C15A -179.1(12)
C13A C14A C15A C16A 1(3)
C14A C15A C16A C17A -2(2)
C14A C15A C16A C5A 176.3(14)
C4A C5A C16A C15A 149.0(13)
C6A C5A C16A C15A -33.1(19)
C4A C5A C16A C17A -32(2)
C6A C5A C16A C17A 145.5(13)
C15A C16A C17A C18A 2(2)
C5A C16A C17A C18A -176.6(13)
C16A C17A C18A C13A -1(2)
C14A C13A C18A C17A 0(2)
Cl2A C13A C18A C17A 178.9(12)
C24A C19A C20A C21A 0(3)
Cl3A C19A C20A C21A -178.0(12)
C19A C20A C21A C22A 0(3)
C20A C21A C22A C23A 0(2)
C20A C21A C22A C3A -179.3(15)
C4A C3A C22A C21A -142.7(14)
C2A C3A C22A C21A 40(2)
C4A C3A C22A C23A 38(2)
C2A C3A C22A C23A -139.1(15)
C21A C22A C23A C24A -1(2)
C3A C22A C23A C24A 178.0(13)
C20A C19A C24A C23A -2(2)
Cl3A C19A C24A C23A 176.7(12)
C22A C23A C24A C19A 2(2)
C6C C1C C2C C3C 0.3(19)
C10C C1C C2C C3C 178.4(12)
C1C C2C C3C C4C 3(2)
C1C C2C C3C C16C -175.5(13)
C2C C3C C4C C5C -3.0(18)
C16C C3C C4C C5C 175.2(13)
C3C C4C C5C C6C 0.4(18)
C3C C4C C5C C22C 179.9(13)
C4C C5C C6C C1C 2.8(19)
C22C C5C C6C C1C -176.7(13)
C2C C1C C6C C5C -3.2(18)
C10C C1C C6C C5C 178.7(12)
C12C C7C C8C C9C -2(2)
Cl1C C7C C8C C9C -179.4(12)
C7C C8C C9C C10C -2(3)
C8C C9C C10C C11C 3(2)
C8C C9C C10C C1C -179.3(14)
C2C C1C C10C C9C 8.8(19)
C6C C1C C10C C9C -173.1(13)
C2C C1C C10C C11C -173.2(13)
C6C C1C C10C C11C 4.8(18)
C9C C10C C11C C12C 0(2)
C1C C10C C11C C12C -178.3(13)
C8C C7C C12C C11C 4(2)
Cl1C C7C C12C C11C -178.3(11)
C10C C11C C12C C7C -3(2)
C18C C13C C14C C15C 3(2)
Cl2C C13C C14C C15C 179.6(11)
C13C C14C C15C C16C -2(2)
C14C C15C C16C C17C 1(2)
C14C C15C C16C C3C -177.5(13)
C4C C3C C16C C15C -35(2)
C2C C3C C16C C15C 142.7(14)
C4C C3C C16C C17C 146.3(14)
C2C C3C C16C C17C -36(2)
C15C C16C C17C C18C 0(2)
C3C C16C C17C C18C 178.2(15)
C14C C13C C18C C17C -2(3)
Cl2C C13C C18C C17C -178.9(13)
C16C C17C C18C C13C 1(3)
C24C C19C C20C C21C 6(2)
Cl3C C19C C20C C21C -177.1(9)
C19C C20C C21C C22C -4(2)
C20C C21C C22C C23C 2(2)
C20C C21C C22C C5C -179.3(12)
C6C C5C C22C C23C 133.5(15)
C4C C5C C22C C23C -46(2)
C6C C5C C22C C21C -45.6(19)
C4C C5C C22C C21C 134.9(14)
C21C C22C C23C C24C -1(2)
C5C C22C C23C C24C -179.8(12)
C20C C19C C24C C23C -5(2)
Cl3C C19C C24C C23C 178.0(11)
C22C C23C C24C C19C 2(2)
C6B C1B C2B C3B 3.0(19)
C10B C1B C2B C3B -177.8(12)
C1B C2B C3B C4B -2(2)
C1B C2B C3B C16B 176.8(13)
C2B C3B C4B C5B 0(2)
C16B C3B C4B C5B -179.2(13)
C3B C4B C5B C6B 1.5(18)
C3B C4B C5B C22B -174.1(14)
C4B C5B C6B C1B -0.7(18)
C22B C5B C6B C1B 174.9(13)
C2B C1B C6B C5B -1.5(19)
C10B C1B C6B C5B 179.2(11)
C12B C7B C8B C9B 3(2)
Cl1B C7B C8B C9B -176.9(11)
C7B C8B C9B C10B -2(2)
C8B C9B C10B C11B 0(2)
C8B C9B C10B C1B 178.1(13)
C2B C1B C10B C11B -160.9(13)
C6B C1B C10B C11B 18.3(19)
C2B C1B C10B C9B 20.8(19)
C6B C1B C10B C9B -159.9(12)
C9B C10B C11B C12B 3(2)
C1B C10B C11B C12B -175.5(13)
C8B C7B C12B C11B 0(2)
Cl1B C7B C12B C11B 179.2(11)
C10B C11B C12B C7B -2(2)
C18B C13B C14B C15B 1(2)
Cl2B C13B C14B C15B 179.7(10)
C13B C14B C15B C16B 2(2)
C14B C15B C16B C17B -3(2)
C14B C15B C16B C3B 176.6(12)
C2B C3B C16B C15B -135.9(15)
C4B C3B C16B C15B 43(2)
C2B C3B C16B C17B 43.5(19)
C4B C3B C16B C17B -137.5(14)
C15B C16B C17B C18B 1(2)
C3B C16B C17B C18B -178.2(13)
C14B C13B C18B C17B -2(2)
Cl2B C13B C18B C17B 178.7(10)
C16B C17B C18B C13B 1(2)
C24B C19B C20B C21B -2(3)
Cl3B C19B C20B C21B 177.6(12)
C19B C20B C21B C22B 1(3)
C20B C21B C22B C23B 0(2)
C20B C21B C22B C5B -177.7(15)
C4B C5B C22B C23B 34(2)
C6B C5B C22B C23B -141.5(14)
C4B C5B C22B C21B -148.4(15)
C6B C5B C22B C21B 36(2)
C21B C22B C23B C24B -1(2)
C5B C22B C23B C24B 177.3(14)
C20B C19B C24B C23B 2(3)
Cl3B C19B C24B C23B -177.9(12)
C22B C23B C24B C19B 0(3)
